data_2001342
loop_
_publ_author_name
'Angelova, O.'
'Mac\'i\<cek, J.'
'Dryanska, V.'

_publ_section_title
;
 Structures of 1,1-diphenyl-2-aza-1,3-butadienes. I.
 3-Cyano-4-(<i>n</i>-methoxyphenyl)-1,1-diphenyl-2-aza-1,3-butadienes
 (<i>n</i> = 2, 3, 4)
;
_journal_issue 10
_journal_name_full 'Acta Crystallographica Section C'
_journal_page_first 1813
_journal_page_last 1818
_journal_paper_doi 10.1107/S0108270193003695
_journal_volume 49
_journal_year 1993
_chemical_formula_structural '(C6 H5)2 C N C (C N) C H (C7 H7 O)'
_chemical_formula_sum 'C23 H18 N2 O'
_chemical_formula_weight 338.41
_chemical_melting_point .99E-99
_chemical_name_systematic 3-cyano-4-(3-methoxyphenyl)-1,1-diphenyl-2-aza-1,3-butadiene
_space_group_IT_number 14
_symmetry_cell_setting monoclinic
_symmetry_space_group_name_Hall '-P 2ybc'
_symmetry_space_group_name_H-M 'P 1 21/c 1'
_atom_type_scat_source 'SDP/PDP (Enraf-Nonius, 1985)'
_cell_angle_alpha 90
_cell_angle_beta 100.130(10)
_cell_angle_gamma 90
_cell_formula_units_Z 4
_cell_length_a 10.2160(10)
_cell_length_b 7.7060(10)
_cell_length_c 23.933(3)
_cell_measurement_reflns_used 24
_cell_measurement_temperature 292
_cell_measurement_theta_max 19.86
_cell_measurement_theta_min 18.18
_cell_volume 1854.7(4)
_diffrn_ambient_temperature 292
_diffrn_measurement_device 'Enraf-Nonius CAD-4 diffractometer'
_diffrn_measurement_method 'continuous-scan profiles'
_diffrn_radiation_monochromator 'graphite (perpendicular mode)'
_diffrn_radiation_source '2kW fine focus Philips tube'
_diffrn_radiation_type 'Mo K\a'
_diffrn_radiation_wavelength 0.71073
_diffrn_reflns_av_R_equivalents 0.011
_diffrn_reflns_number 4154
_diffrn_reflns_reduction_process 'F~obs~ = ( I~raw~/LP )^1/2^, where LP = Lorentz-polarization correction'
_diffrn_reflns_theta_max 26
_diffrn_reflns_theta_min 0
_diffrn_standards_decay_% 0.1
_diffrn_standards_interval_time 120
_diffrn_standards_number 1
_exptl_absorpt_coefficient_mu 0.06
_exptl_absorpt_correction_type none
_exptl_crystal_colour yellow
_exptl_crystal_density_diffrn 1.211
_exptl_crystal_description prismatic
_exptl_crystal_F_000 712
_exptl_crystal_size_max 0.34
_exptl_crystal_size_mid 0.32
_exptl_crystal_size_min 0.28
_refine_diff_density_max 0.154
_refine_diff_density_min -0.125
_refine_ls_goodness_of_fit_obs 1.606
_refine_ls_hydrogen_treatment ' H-atom parameters refined as riding'
_refine_ls_matrix_type full
_refine_ls_number_constraints 72
_refine_ls_number_parameters 235
_refine_ls_number_reflns 1951
_refine_ls_R_factor_obs 0.043
_refine_ls_shift/esd_max 0.161
_refine_ls_structure_factor_coef F
_refine_ls_weighting_details 'w = 1/[\s^2^(F) + (0.040F)^2^]'
_refine_ls_weighting_scheme calc
_refine_ls_wR_factor_obs 0.056
_reflns_number_observed 1951
_reflns_number_total 3927
_reflns_observed_criterion I>3.0\s(I)
_cod_data_source_file ka1035.cif
_cod_data_source_block 3MOPD
_cod_depositor_comments
;
The following automatic conversions were performed:

'_refine_ls_weighting_scheme' value '1/[\s^2^(F) + (0.040F)^2^]' was
changed to 'calc'. New tag '_refine_ls_weighting_details' was
created. The value of the new tag was set to 'w = 1/[\s^2^(F) +
(0.040F)^2^]'.

Automatic conversion script
Id: cif_fix_values 3143 2015-03-26 13:38:13Z robertas 
;
_cod_original_cell_volume 1854.8(7)
_cod_original_sg_symbol_H-M 'P 21/c'
_cod_original_formula_sum 'C23 H18 N2 O1'
_cod_database_code 2001342

loop_
_symmetry_equiv_pos_as_xyz
x,y,z
-x,1/2+y,1/2-z
-x,-y,-z
x,1/2-y,1/2+z

loop_
_atom_site_aniso_label
_atom_site_aniso_U_11
_atom_site_aniso_U_22
_atom_site_aniso_U_33
_atom_site_aniso_U_12
_atom_site_aniso_U_13
_atom_site_aniso_U_23
O 0.0700(10) 0.100(2) 0.0660(10) -0.0210(10) 0.0195(9) 0.0010(10)
N1 0.0420(10) 0.0620(10) 0.0430(10) -0.0070(10) 0.0057(8) -0.0030(10)
N2 0.0810(10) 0.137(2) 0.089(2) -0.054(2) 0.0180(10) -0.010(2)
C1 0.0440(10) 0.0470(10) 0.0400(10) -0.0050(10) 0.0090(10) 0.0040(10)
C2 0.0460(10) 0.065(2) 0.0520(10) -0.0100(10) 0.0060(10) -0.0080(10)
C3 0.0490(10) 0.064(2) 0.0550(10) -0.0070(10) -0.0010(10) -0.0110(10)
C4 0.060(2) 0.094(2) 0.056(2) -0.024(2) 0.0020(10) -0.013(2)
C5 0.065(2) 0.085(2) 0.075(2) -0.013(2) 0.0080(10) -0.003(2)
C1a 0.0350(10) 0.0450(10) 0.0430(10) -0.0030(10) 0.0084(9) 0.0050(10)
C2a 0.0440(10) 0.055(2) 0.0490(10) 0.0010(10) 0.0120(10) 0.0010(10)
C3a 0.0390(10) 0.065(2) 0.066(2) 0.0060(10) 0.0110(10) 0.0010(10)
C4a 0.0400(10) 0.066(2) 0.0600(10) -0.0040(10) 0.0000(10) 0.0050(10)
C5a 0.0480(10) 0.058(2) 0.0510(10) -0.0040(10) 0.0040(10) -0.0050(10)
C6a 0.0420(10) 0.050(2) 0.0470(10) 0.0000(10) 0.0080(10) -0.0010(10)
C1b 0.0340(10) 0.0500(10) 0.0480(10) -0.0040(10) 0.0030(10) 0.0000(10)
C2b 0.0400(10) 0.072(2) 0.0570(10) -0.0020(10) 0.0100(10) 0.0030(10)
C3b 0.0490(10) 0.087(2) 0.078(2) -0.004(2) 0.0250(10) -0.002(2)
C4b 0.0390(10) 0.078(2) 0.108(2) 0.0030(10) 0.0190(10) -0.012(2)
C5b 0.0450(10) 0.067(2) 0.096(2) 0.0060(10) 0.0010(10) 0.006(2)
C6b 0.0430(10) 0.061(2) 0.061(2) -0.0050(10) 0.0020(10) 0.0040(10)
C1c 0.0570(10) 0.0490(10) 0.0460(10) 0.0020(10) 0.0040(10) -0.0080(10)
C2c 0.070(2) 0.068(2) 0.0470(10) 0.008(2) 0.0020(10) -0.0120(10)
C3c 0.096(2) 0.078(2) 0.0410(10) 0.004(2) 0.0060(10) -0.0070(10)
C4c 0.092(2) 0.071(2) 0.0540(10) -0.007(2) 0.0230(10) -0.003(2)
C5c 0.064(2) 0.057(2) 0.0520(10) -0.0070(10) 0.0140(10) -0.0050(10)
C6c 0.0620(10) 0.053(2) 0.0450(10) -0.0030(10) 0.0090(10) -0.0040(10)

loop_
_atom_site_label
_atom_site_fract_x
_atom_site_fract_y
_atom_site_fract_z
_atom_site_U_iso_or_equiv
_atom_site_thermal_displace_type
_atom_site_calc_flag
_atom_site_calc_attached_atom
O 0.1804(2) 0.3404(3) -0.02606(8) 0.0775(6) Uani ? ?
N1 -0.1410(2) 0.1671(3) 0.09438(8) 0.0493(6) Uani ? ?
N2 -0.4499(2) -0.0161(4) 0.09490(10) 0.1020(10) Uani ? ?
C1 -0.1435(2) 0.2476(3) 0.14119(9) 0.0432(7) Uani ? ?
C2 -0.2566(2) 0.1283(3) 0.05510(10) 0.0547(8) Uani ? ?
C3 -0.2657(2) 0.1414(3) -0.00140(10) 0.0573(8) Uani ? ?
C4 -0.3660(3) 0.0494(4) 0.07690(10) 0.0711(9) Uani ? ?
C5 0.2304(3) 0.3239(4) 0.03300(10) 0.0750(10) Uani ? ?
C1a -0.0148(2) 0.2616(3) 0.18103(9) 0.0409(6) Uani ? ?
C2a 0.0972(2) 0.1771(3) 0.16830(10) 0.0488(7) Uani ? ?
C3a 0.2169(2) 0.1844(4) 0.20520(10) 0.0564(8) Uani ? ?
C4a 0.2268(2) 0.2735(3) 0.25580(10) 0.0565(8) Uani ? ?
C5a 0.1171(2) 0.3582(3) 0.26880(10) 0.0528(8) Uani ? ?
C6a -0.0025(2) 0.3543(3) 0.23128(9) 0.0466(7) Uani ? ?
C1b -0.2671(2) 0.3251(3) 0.15600(9) 0.0448(7) Uani ? ?
C2b -0.3159(2) 0.2727(4) 0.20380(10) 0.0562(8) Uani ? ?
C3b -0.4345(2) 0.3395(4) 0.21430(10) 0.0699(9) Uani ? ?
C4b -0.5042(2) 0.4597(4) 0.17820(10) 0.0744(9) Uani ? ?
C5b -0.4549(2) 0.5146(4) 0.13150(10) 0.0707(9) Uani ? ?
C6b -0.3366(2) 0.4473(3) 0.12010(10) 0.0559(8) Uani ? ?
C1c -0.1686(2) 0.2034(3) -0.03460(10) 0.0513(7) Uani ? ?
C2c -0.2093(3) 0.2162(4) -0.09330(10) 0.0627(8) Uani ? ?
C3c -0.1209(3) 0.2735(4) -0.12670(10) 0.0720(10) Uani ? ?
C4c 0.0074(3) 0.3147(4) -0.10340(10) 0.0710(9) Uani ? ?
C5c 0.0498(2) 0.2991(4) -0.04530(10) 0.0570(8) Uani ? ?
C6c -0.0377(2) 0.2469(3) -0.01100(10) 0.0533(7) Uani ? ?
H3 -0.3478 0.1033 -0.0228 0.0507 Uiso calc C3
H51 0.3213 0.3571 0.0404 0.0507 Uiso calc C5
H52 0.1810 0.3970 0.0535 0.0507 Uiso calc C5
H53 0.2222 0.2069 0.0443 0.0507 Uiso calc C5
H2a 0.0905 0.1136 0.1339 0.0507 Uiso calc C2a
H3a 0.2930 0.1275 0.1962 0.0507 Uiso calc C3a
H4a 0.3087 0.2783 0.2816 0.0507 Uiso calc C4a
H5a 0.1233 0.4184 0.3037 0.0507 Uiso calc C5a
H6a -0.0766 0.4157 0.2402 0.0507 Uiso calc C6a
H2b -0.2671 0.1913 0.2291 0.0507 Uiso calc C2b
H3b -0.4686 0.3010 0.2466 0.0507 Uiso calc C3b
H4b -0.5853 0.5050 0.1862 0.0507 Uiso calc C4b
H5b -0.5024 0.5989 0.1070 0.0507 Uiso calc C5b
H6b -0.3022 0.4843 0.0876 0.0507 Uiso calc C6b
H2c -0.2975 0.1853 -0.1099 0.0507 Uiso calc C2c
H3c -0.1498 0.2849 -0.1664 0.0507 Uiso calc C3c
H4c 0.0675 0.3535 -0.1268 0.0507 Uiso calc C4c
H6c -0.0098 0.2414 0.0290 0.0507 Uiso calc C6c

loop_
_atom_type_symbol
_atom_type_description
_atom_type_scat_dispersion_real
_atom_type_scat_dispersion_imag
O ? 0.008 0.006
N ? 0.004 0.003
C ? 0.002 0.002
H ? 0.000 0.000

loop_
_geom_angle_atom_site_label_1
_geom_angle_atom_site_label_2
_geom_angle_atom_site_label_3
_geom_angle_site_symmetry_1
_geom_angle_site_symmetry_2
_geom_angle_site_symmetry_3
_geom_angle
_geom_angle_publ_flag
C5 O C5c 1 . 1 118.2(2) yes
C1 N1 C2 1 . 1 122.9(2) yes
N1 C1 C1a 1 . 1 116.4(2) yes
N1 C1 C1b 1 . 1 123.1(2) yes
C1a C1 C1b 1 . 1 120.5(2) yes
N1 C2 C3 1 . 1 123.9(2) yes
N1 C2 C4 1 . 1 117.4(2) yes
C3 C2 C4 1 . 1 118.2(2) yes
C2 C3 C1c 1 . 1 129.9(2) yes
C2 C3 H3 1 . 1 114.9(3) no
C1c C3 H3 1 . 1 115.2(2) no
N2 C4 C2 1 . 1 178.1(3) yes
O C5 H51 1 . 1 109.3(3) no
O C5 H52 1 . 1 109.4(2) no
O C5 H53 1 . 1 109.6(3) no
H51 C5 H52 1 . 1 109.5(3) no
H51 C5 H53 1 . 1 109.5(3) no
H52 C5 H53 1 . 1 109.5(3) no
C1 C1a C2a 1 . 1 119.5(2) no
C1 C1a C6a 1 . 1 122.0(2) no
C2a C1a C6a 1 . 1 118.5(2) no
C1a C2a C3a 1 . 1 120.7(2) no
C1a C2a H2a 1 . 1 119.5(2) no
C3a C2a H2a 1 . 1 119.8(2) no
C2a C3a C4a 1 . 1 120.1(2) no
C2a C3a H3a 1 . 1 120.4(3) no
C4a C3a H3a 1 . 1 119.4(2) no
C3a C4a C5a 1 . 1 119.7(2) no
C3a C4a H4a 1 . 1 120.7(3) no
C5a C4a H4a 1 . 1 119.6(3) no
C4a C5a C6a 1 . 1 120.3(2) no
C4a C5a H5a 1 . 1 119.9(2) no
C6a C5a H5a 1 . 1 119.8(2) no
C1a C6a C5a 1 . 1 120.6(2) no
C1a C6a H6a 1 . 1 119.9(2) no
C5a C6a H6a 1 . 1 119.4(2) no
C1 C1b C2b 1 . 1 121.4(2) no
C1 C1b C6b 1 . 1 119.2(2) no
C2b C1b C6b 1 . 1 119.4(2) no
C1b C2b C3b 1 . 1 119.8(2) no
C1b C2b H2b 1 . 1 119.6(2) no
C3b C2b H2b 1 . 1 120.6(3) no
C2b C3b C4b 1 . 1 120.7(3) no
C2b C3b H3b 1 . 1 119.4(3) no
C4b C3b H3b 1 . 1 119.8(3) no
C3b C4b C5b 1 . 1 119.7(3) no
C3b C4b H4b 1 . 1 119.6(3) no
C5b C4b H4b 1 . 1 120.7(3) no
C4b C5b C6b 1 . 1 120.3(3) no
C4b C5b H5b 1 . 1 119.6(3) no
C6b C5b H5b 1 . 1 120.2(3) no
C1b C6b C5b 1 . 1 120.1(3) no
C1b C6b H6b 1 . 1 119.3(2) no
C5b C6b H6b 1 . 1 120.6(3) no
C3 C1c C2c 1 . 1 117.5(2) no
C3 C1c C6c 1 . 1 123.5(2) no
C2c C1c C6c 1 . 1 119.0(2) no
C1c C2c C3c 1 . 1 119.8(2) no
C1c C2c H2c 1 . 1 119.9(3) no
C3c C2c H2c 1 . 1 120.4(2) no
C2c C3c C4c 1 . 1 121.1(2) no
C2c C3c H3c 1 . 1 119.4(3) no
C4c C3c H3c 1 . 1 119.5(3) no
C3c C4c C5c 1 . 1 119.7(3) no
C3c C4c H4c 1 . 1 120.4(3) no
C5c C4c H4c 1 . 1 119.8(3) no
O C5c C4c 1 . 1 115.6(2) no
O C5c C6c 1 . 1 124.3(2) no
C4c C5c C6c 1 . 1 120.2(2) no
C1c C6c C5c 1 . 1 120.2(2) no
C1c C6c H6c 1 . 1 119.5(3) no
C5c C6c H6c 1 . 1 120.2(2) no

loop_
_geom_bond_atom_site_label_1
_geom_bond_atom_site_label_2
_geom_bond_site_symmetry_1
_geom_bond_site_symmetry_2
_geom_bond_distance
_geom_bond_publ_flag
O C5 . 1 1.421(3) yes
O C5c . 1 1.370(3) yes
N1 C1 . 1 1.285(3) yes
N1 C2 . 1 1.406(3) yes
N2 C4 . 1 1.143(4) yes
C1 C1a . 1 1.485(3) yes
C1 C1b . 1 1.495(3) yes
C2 C3 . 1 1.343(4) yes
C2 C4 . 1 1.447(4) yes
C3 C1c . 1 1.457(4) yes
C3 H3 . 1 0.950 no
C5 H51 . 1 0.950 no
C5 H52 . 1 0.950 no
C5 H53 . 1 0.950 no
C1a C2a . 1 1.396(3) no
C1a C6a . 1 1.385(3) no
C2a C3a . 1 1.378(3) no
C2a H2a . 1 0.950 no
C3a C4a . 1 1.381(4) no
C3a H3a . 1 0.950 no
C4a C5a . 1 1.378(4) no
C4a H4a . 1 0.950 no
C5a C6a . 1 1.383(3) no
C5a H5a . 1 0.950 no
C6a H6a . 1 0.950 no
C1b C2b . 1 1.387(4) no
C1b C6b . 1 1.384(3) no
C2b C3b . 1 1.380(4) no
C2b H2b . 1 0.950 no
C3b C4b . 1 1.376(4) no
C3b H3b . 1 0.950 no
C4b C5b . 1 1.371(4) no
C4b H4b . 1 0.950 no
C5b C6b . 1 1.386(4) no
C5b H5b . 1 0.950 no
C6b H6b . 1 0.950 no
C1c C2c . 1 1.395(3) no
C1c C6c . 1 1.399(3) no
C2c C3c . 1 1.379(4) no
C2c H2c . 1 0.950 no
C3c C4c . 1 1.368(4) no
C3c H3c . 1 0.950 no
C4c C5c . 1 1.388(4) no
C4c H4c . 1 0.950 no
C5c C6c . 1 1.377(4) no
C6c H6c . 1 0.950 no

loop_
_geom_torsion_atom_site_label_1
_geom_torsion_atom_site_label_2
_geom_torsion_atom_site_label_3
_geom_torsion_atom_site_label_4
_geom_torsion_site_symmetry_1
_geom_torsion_site_symmetry_2
_geom_torsion_site_symmetry_3
_geom_torsion_site_symmetry_4
_geom_torsion
C2 N1 C1 C1a . . . . 173.4(2)
C2 N1 C1 C1b . . . . -6.8(4)
C1 N1 C2 C3 . . . . 139.5(3)
C1 N1 C2 C4 . . . . -48.4(4)
N1 C1 C1a C2a . . . . -5.1(3)
N1 C1 C1b C2b . . . . 120.2(3)
N1 C2 C3 C1c . . . . -3.5(5)
C4 C2 C3 C1c . . . . -175.5(3)
C2 C3 C1c C2c . . . . -174.8(3)
C5 O C5c C6c . . . . 1.9(4)
